data_2224550
loop_
_publ_author_name
'Liu, Ge'

_publ_section_title
Poly[bis(\m~2~-pyrazine-2-carboxylato)-\k^3^<i>N</i>^1^,<i>O</i>:<i>O</i>';\k^3^<i>N</i>^1^,<i>O</i>:<i>O</i>-cadmium(II)]
_journal_coeditor_code BH2262
_journal_issue 1
_journal_name_full 'Acta Crystallographica Section E'
_journal_page_first m93
_journal_paper_doi 10.1107/S1600536809053525
_journal_volume 66
_journal_year 2010
_chemical_formula_iupac '[Cd (C5 H3 N2 O2)2]'
_chemical_formula_moiety 'C10 H6 Cd N4 O4'
_chemical_formula_sum 'C10 H6 Cd N4 O4'
_chemical_formula_weight 358.59
_chemical_name_systematic
;
Poly[bis(\m~2~-pyrazine-2-carboxylato)-
\k^3^<i>N</i>^1^,<i>O</i>:<i>O</i>';\k^3^<i>N</i>^1^,<i>O</i>:<i>O</i>-
cadmium(II)]
;
_space_group_IT_number 14
_symmetry_cell_setting monoclinic
_symmetry_space_group_name_Hall '-P 2ybc'
_symmetry_space_group_name_H-M 'P 1 21/c 1'
_atom_sites_solution_hydrogens geom
_atom_sites_solution_primary direct
_atom_sites_solution_secondary difmap
_audit_creation_method SHELXL-97
_cell_angle_alpha 90.00
_cell_angle_beta 107.89(3)
_cell_angle_gamma 90.00
_cell_formula_units_Z 4
_cell_length_a 10.304(2)
_cell_length_b 11.044(2)
_cell_length_c 10.274(2)
_cell_measurement_reflns_used 9922
_cell_measurement_temperature 293.1
_cell_measurement_theta_max 27.5
_cell_measurement_theta_min 3.1
_cell_volume 1112.6(4)
_computing_cell_refinement 'RAPID-AUTO (Rigaku, 1998)'
_computing_data_collection 'RAPID-AUTO (Rigaku, 1998)'
_computing_data_reduction 'CrystalStructure (Rigaku/MSC, 2002)'
_computing_molecular_graphics 'SHELXTL (Sheldrick, 2008)'
_computing_publication_material 'SHELXL97 (Sheldrick, 2008)'
_computing_structure_refinement 'SHELXL97 (Sheldrick, 2008)'
_computing_structure_solution 'SHELXS97 (Sheldrick, 2008)'
_diffrn_ambient_temperature 293(2)
_diffrn_measured_fraction_theta_full 0.996
_diffrn_measured_fraction_theta_max 0.996
_diffrn_measurement_device_type 'Rigaku R-AXIS RAPID-S'
_diffrn_measurement_method '\w scans'
_diffrn_radiation_monochromator graphite
_diffrn_radiation_source 'fine-focus sealed tube'
_diffrn_radiation_type MoK\a
_diffrn_radiation_wavelength 0.71073
_diffrn_reflns_av_R_equivalents 0.0687
_diffrn_reflns_av_sigmaI/netI 0.0570
_diffrn_reflns_limit_h_max 13
_diffrn_reflns_limit_h_min -13
_diffrn_reflns_limit_k_max 14
_diffrn_reflns_limit_k_min -14
_diffrn_reflns_limit_l_max 13
_diffrn_reflns_limit_l_min -13
_diffrn_reflns_number 11295
_diffrn_reflns_theta_full 27.48
_diffrn_reflns_theta_max 27.48
_diffrn_reflns_theta_min 3.07
_diffrn_standards_decay_% 0
_diffrn_standards_interval_count 0
_diffrn_standards_interval_time 0
_diffrn_standards_number 0
_exptl_absorpt_coefficient_mu 1.980
_exptl_absorpt_correction_type none
_exptl_crystal_colour colourless
_exptl_crystal_density_diffrn 2.141
_exptl_crystal_density_method 'not measured'
_exptl_crystal_description block
_exptl_crystal_F_000 696
_exptl_crystal_size_max 0.18
_exptl_crystal_size_mid 0.13
_exptl_crystal_size_min 0.12
_refine_diff_density_max 0.796
_refine_diff_density_min -0.636
_refine_ls_extinction_method none
_refine_ls_goodness_of_fit_ref 1.162
_refine_ls_hydrogen_treatment constr
_refine_ls_matrix_type full
_refine_ls_number_parameters 172
_refine_ls_number_reflns 2550
_refine_ls_number_restraints 0
_refine_ls_restrained_S_all 1.162
_refine_ls_R_factor_all 0.0790
_refine_ls_R_factor_gt 0.0483
_refine_ls_shift/su_max 0.001
_refine_ls_shift/su_mean 0.000
_refine_ls_structure_factor_coef Fsqd
_refine_ls_weighting_details 'calc w=1/[\s^2^(Fo^2^)+(0.0199P)^2^+0.0187P] where P=(Fo^2^+2Fc^2^)/3'
_refine_ls_weighting_scheme calc
_refine_ls_wR_factor_gt 0.0605
_refine_ls_wR_factor_ref 0.0653
_reflns_number_gt 1943
_reflns_number_total 2550
_reflns_threshold_expression I>2\s(I)
_cod_data_source_file bh2262.cif
_cod_data_source_block I
_cod_original_cell_volume 1112.7(4)
_cod_original_sg_symbol_H-M 'P 21/c'
_cod_database_code 2224550
_cod_database_fobs_code 2224550

loop_
_symmetry_equiv_pos_as_xyz
'x, y, z'
'-x, y+1/2, -z+1/2'
'-x, -y, -z'
'x, -y-1/2, z-1/2'

loop_
_atom_site_type_symbol
_atom_site_label
_atom_site_fract_x
_atom_site_fract_y
_atom_site_fract_z
_atom_site_U_iso_or_equiv
_atom_site_adp_type
_atom_site_calc_flag
_atom_site_refinement_flags
_atom_site_occupancy
_atom_site_disorder_assembly
_atom_site_disorder_group
C C1 0.3232(4) 0.6168(3) 0.1469(4) 0.0246(9) Uani d . 1 . .
C C2 0.4605(4) 0.6443(4) 0.1809(4) 0.0373(10) Uani d . 1 . .
H H2 0.5148 0.6004 0.1402 0.045 Uiso calc R 1 . .
C C3 0.4363(5) 0.7903(4) 0.3276(4) 0.0398(12) Uani d . 1 . .
H H3 0.4728 0.8507 0.3915 0.048 Uiso calc R 1 . .
C C4 0.2983(5) 0.7643(4) 0.2953(4) 0.0377(11) Uani d . 1 . .
H H4 0.2446 0.8077 0.3370 0.045 Uiso calc R 1 . .
C C5 0.2594(4) 0.5175(4) 0.0442(4) 0.0283(10) Uani d . 1 . .
C C6 -0.1395(4) 0.8772(4) -0.0343(4) 0.0294(10) Uani d . 1 . .
C C7 -0.2299(5) 0.9723(4) -0.0745(5) 0.0415(12) Uani d . 1 . .
H H7 -0.2229 1.0226 -0.1446 0.050 Uiso calc R 1 . .
C C8 -0.3322(5) 0.9200(4) 0.0826(5) 0.0412(12) Uani d . 1 . .
H H8 -0.3991 0.9315 0.1250 0.049 Uiso calc R 1 . .
C C9 -0.2419(4) 0.8262(4) 0.1254(4) 0.0376(12) Uani d . 1 . .
H H9 -0.2484 0.7770 0.1967 0.045 Uiso calc R 1 . .
C C10 -0.0370(4) 0.8481(4) -0.1094(4) 0.0303(10) Uani d . 1 . .
Cd Cd1 0.00719(3) 0.63837(3) 0.10693(3) 0.02760(11) Uani d . 1 . .
N N1 0.2415(3) 0.6773(3) 0.2048(3) 0.0294(8) Uani d . 1 . .
N N2 0.5188(4) 0.7323(4) 0.2710(4) 0.0438(10) Uani d . 1 . .
N N3 -0.1448(3) 0.8035(3) 0.0671(3) 0.0298(8) Uani d . 1 . .
N N4 -0.3279(4) 0.9948(4) -0.0163(4) 0.0473(11) Uani d . 1 . .
O O1 0.1363(3) 0.4919(2) 0.0364(3) 0.0345(7) Uani d . 1 . .
O O2 0.3285(3) 0.4700(3) -0.0196(3) 0.0416(8) Uani d . 1 . .
O O3 0.0344(3) 0.7562(3) -0.0752(3) 0.0396(8) Uani d . 1 . .
O O4 -0.0375(3) 0.9214(3) -0.2042(3) 0.0411(8) Uani d . 1 . .

loop_
_atom_site_aniso_label
_atom_site_aniso_U_11
_atom_site_aniso_U_22
_atom_site_aniso_U_33
_atom_site_aniso_U_12
_atom_site_aniso_U_13
_atom_site_aniso_U_23
C1 0.023(2) 0.027(2) 0.024(2) 0.0016(18) 0.0073(17) 0.0029(18)
C2 0.032(2) 0.039(3) 0.044(3) 0.001(2) 0.016(2) 0.001(2)
C3 0.042(3) 0.044(3) 0.033(3) -0.009(2) 0.010(2) -0.011(2)
C4 0.036(3) 0.042(3) 0.038(3) -0.008(2) 0.015(2) -0.011(2)
C5 0.026(2) 0.027(2) 0.030(3) 0.005(2) 0.006(2) 0.003(2)
C6 0.028(2) 0.032(3) 0.028(2) -0.003(2) 0.0085(18) -0.003(2)
C7 0.043(3) 0.040(3) 0.042(3) 0.008(2) 0.013(2) 0.011(2)
C8 0.034(3) 0.053(3) 0.040(3) 0.005(2) 0.017(2) -0.007(3)
C9 0.039(3) 0.042(3) 0.035(3) 0.004(2) 0.017(2) -0.003(2)
C10 0.026(2) 0.039(3) 0.025(2) -0.013(2) 0.0066(19) -0.006(2)
Cd1 0.02236(16) 0.02999(17) 0.03203(18) 0.00188(16) 0.01067(12) -0.00474(17)
N1 0.029(2) 0.029(2) 0.029(2) 0.0000(16) 0.0077(17) -0.0018(16)
N2 0.035(2) 0.052(2) 0.045(2) -0.008(2) 0.013(2) -0.004(2)
N3 0.026(2) 0.034(2) 0.032(2) 0.0025(16) 0.0122(17) -0.0026(17)
N4 0.039(2) 0.048(3) 0.057(3) 0.015(2) 0.016(2) 0.000(2)
O1 0.0240(16) 0.0357(17) 0.045(2) -0.0046(14) 0.0130(14) -0.0159(15)
O2 0.0314(18) 0.049(2) 0.049(2) 0.0041(15) 0.0189(16) -0.0136(16)
O3 0.0391(19) 0.040(2) 0.0485(19) 0.0050(15) 0.0268(16) 0.0049(16)
O4 0.048(2) 0.0451(19) 0.0348(18) -0.0053(16) 0.0193(16) 0.0032(16)

loop_
_atom_type_symbol
_atom_type_description
_atom_type_scat_dispersion_real
_atom_type_scat_dispersion_imag
_atom_type_scat_source
C C 0.0033 0.0016 'International Tables Vol C Tables 4.2.6.8 and 6.1.1.4'
H H 0.0000 0.0000 'International Tables Vol C Tables 4.2.6.8 and 6.1.1.4'
N N 0.0061 0.0033 'International Tables Vol C Tables 4.2.6.8 and 6.1.1.4'
O O 0.0106 0.0060 'International Tables Vol C Tables 4.2.6.8 and 6.1.1.4'
Cd Cd -0.8075 1.2024 'International Tables Vol C Tables 4.2.6.8 and 6.1.1.4'

loop_
_geom_angle_atom_site_label_1
_geom_angle_atom_site_label_2
_geom_angle_atom_site_label_3
_geom_angle_site_symmetry_1
_geom_angle_site_symmetry_3
_geom_angle
_geom_angle_publ_flag
N1 C1 C2 . . 120.6(4) ?
N1 C1 C5 . . 117.8(3) ?
C2 C1 C5 . . 121.6(4) ?
N2 C2 C1 . . 122.5(4) ?
N2 C2 H2 . . 118.8 ?
C1 C2 H2 . . 118.8 ?
N2 C3 C4 . . 122.7(4) ?
N2 C3 H3 . . 118.6 ?
C4 C3 H3 . . 118.6 ?
N1 C4 C3 . . 120.7(4) ?
N1 C4 H4 . . 119.6 ?
C3 C4 H4 . . 119.6 ?
O2 C5 O1 . . 126.9(4) ?
O2 C5 C1 . . 118.7(4) ?
O1 C5 C1 . . 114.3(4) ?
N3 C6 C7 . . 120.8(4) ?
N3 C6 C10 . . 117.8(4) ?
C7 C6 C10 . . 121.2(4) ?
N4 C7 C6 . . 122.5(4) ?
N4 C7 H7 . . 118.8 ?
C6 C7 H7 . . 118.8 ?
N4 C8 C9 . . 122.7(4) ?
N4 C8 H8 . . 118.7 ?
C9 C8 H8 . . 118.7 ?
N3 C9 C8 . . 121.6(4) ?
N3 C9 H9 . . 119.2 ?
C8 C9 H9 . . 119.2 ?
O3 C10 O4 . . 127.1(4) ?
O3 C10 C6 . . 118.2(4) ?
O4 C10 C6 . . 114.6(4) ?
O4 Cd1 O1 4_576 3_565 96.34(11) ?
O4 Cd1 O1 4_576 . 110.68(11) ?
O1 Cd1 O1 3_565 . 71.28(11) ?
O4 Cd1 N1 4_576 . 98.14(11) ?
O1 Cd1 N1 3_565 . 140.96(11) ?
O1 Cd1 N1 . . 69.70(10) ?
O4 Cd1 N3 4_576 . 94.39(11) ?
O1 Cd1 N3 3_565 . 96.46(11) ?
O1 Cd1 N3 . . 152.84(11) ?
N1 Cd1 N3 . . 118.22(11) ?
O4 Cd1 O3 4_576 . 163.44(10) ?
O1 Cd1 O3 3_565 . 92.72(11) ?
O1 Cd1 O3 . . 85.35(10) ?
N1 Cd1 O3 . . 83.22(11) ?
N3 Cd1 O3 . . 70.77(11) ?
C4 N1 C1 . . 117.6(4) ?
C4 N1 Cd1 . . 126.8(3) ?
C1 N1 Cd1 . . 114.8(2) ?
C3 N2 C2 . . 115.9(4) ?
C6 N3 C9 . . 116.7(4) ?
C6 N3 Cd1 . . 115.1(3) ?
C9 N3 Cd1 . . 128.0(3) ?
C8 N4 C7 . . 115.7(4) ?
C5 O1 Cd1 . 3_565 128.4(3) ?
C5 O1 Cd1 . . 118.3(3) ?
Cd1 O1 Cd1 3_565 . 108.72(11) ?
C10 O3 Cd1 . . 118.1(3) ?
C10 O4 Cd1 . 4_575 121.9(3) ?

loop_
_geom_bond_atom_site_label_1
_geom_bond_atom_site_label_2
_geom_bond_site_symmetry_2
_geom_bond_distance
_geom_bond_publ_flag
C1 N1 . 1.348(5) ?
C1 C2 . 1.383(5) ?
C1 C5 . 1.523(5) ?
C2 N2 . 1.350(5) ?
C2 H2 . 0.9300 ?
C3 N2 . 1.332(5) ?
C3 C4 . 1.388(6) ?
C3 H3 . 0.9300 ?
C4 N1 . 1.341(5) ?
C4 H4 . 0.9300 ?
C5 O2 . 1.224(4) ?
C5 O1 . 1.277(4) ?
C6 N3 . 1.336(5) ?
C6 C7 . 1.380(5) ?
C6 C10 . 1.522(5) ?
C7 N4 . 1.346(5) ?
C7 H7 . 0.9300 ?
C8 N4 . 1.321(6) ?
C8 C9 . 1.372(6) ?
C8 H8 . 0.9300 ?
C9 N3 . 1.339(5) ?
C9 H9 . 0.9300 ?
C10 O3 . 1.240(5) ?
C10 O4 . 1.265(5) ?
Cd1 O4 4_576 2.227(3) ?
Cd1 O1 3_565 2.256(3) ?
Cd1 O1 . 2.346(3) ?
Cd1 N1 . 2.352(3) ?
Cd1 N3 . 2.356(3) ?
Cd1 O3 . 2.366(3) ?
O1 Cd1 3_565 2.256(3) ?
O4 Cd1 4_575 2.227(3) ?

loop_
_geom_torsion_atom_site_label_1
_geom_torsion_atom_site_label_2
_geom_torsion_atom_site_label_3
_geom_torsion_atom_site_label_4
_geom_torsion_site_symmetry_1
_geom_torsion_site_symmetry_2
_geom_torsion_site_symmetry_3
_geom_torsion_site_symmetry_4
_geom_torsion
_geom_torsion_publ_flag
N1 C1 C2 N2 . . . . -0.7(6) ?
C5 C1 C2 N2 . . . . 179.6(4) ?
N2 C3 C4 N1 . . . . 0.6(7) ?
N1 C1 C5 O2 . . . . 172.7(4) ?
C2 C1 C5 O2 . . . . -7.6(6) ?
N1 C1 C5 O1 . . . . -8.3(5) ?
C2 C1 C5 O1 . . . . 171.4(4) ?
N3 C6 C7 N4 . . . . -0.9(7) ?
C10 C6 C7 N4 . . . . 175.2(4) ?
N4 C8 C9 N3 . . . . -1.2(7) ?
N3 C6 C10 O3 . . . . 1.6(6) ?
C7 C6 C10 O3 . . . . -174.6(4) ?
N3 C6 C10 O4 . . . . 179.9(3) ?
C7 C6 C10 O4 . . . . 3.7(6) ?
C3 C4 N1 C1 . . . . 0.0(6) ?
C3 C4 N1 Cd1 . . . . -169.2(3) ?
C2 C1 N1 C4 . . . . 0.1(6) ?
C5 C1 N1 C4 . . . . 179.8(3) ?
C2 C1 N1 Cd1 . . . . 170.6(3) ?
C5 C1 N1 Cd1 . . . . -9.7(4) ?
O4 Cd1 N1 C4 4_576 . . . -66.6(3) ?
O1 Cd1 N1 C4 3_565 . . . -177.3(3) ?
O1 Cd1 N1 C4 . . . . -175.7(4) ?
N3 Cd1 N1 C4 . . . . 32.9(4) ?
O3 Cd1 N1 C4 . . . . 96.7(3) ?
O4 Cd1 N1 C1 4_576 . . . 124.0(3) ?
O1 Cd1 N1 C1 3_565 . . . 13.3(4) ?
O1 Cd1 N1 C1 . . . . 14.9(3) ?
N3 Cd1 N1 C1 . . . . -136.6(3) ?
O3 Cd1 N1 C1 . . . . -72.7(3) ?
C4 C3 N2 C2 . . . . -1.1(7) ?
C1 C2 N2 C3 . . . . 1.2(6) ?
C7 C6 N3 C9 . . . . 0.6(6) ?
C10 C6 N3 C9 . . . . -175.6(3) ?
C7 C6 N3 Cd1 . . . . 175.3(3) ?
C10 C6 N3 Cd1 . . . . -0.9(4) ?
C8 C9 N3 C6 . . . . 0.4(6) ?
C8 C9 N3 Cd1 . . . . -173.5(3) ?
O4 Cd1 N3 C6 4_576 . . . 172.6(3) ?
O1 Cd1 N3 C6 3_565 . . . -90.5(3) ?
O1 Cd1 N3 C6 . . . . -29.6(4) ?
N1 Cd1 N3 C6 . . . . 70.9(3) ?
O3 Cd1 N3 C6 . . . . 0.2(3) ?
O4 Cd1 N3 C9 4_576 . . . -13.4(3) ?
O1 Cd1 N3 C9 3_565 . . . 83.5(3) ?
O1 Cd1 N3 C9 . . . . 144.4(3) ?
N1 Cd1 N3 C9 . . . . -115.0(3) ?
O3 Cd1 N3 C9 . . . . 174.2(4) ?
C9 C8 N4 C7 . . . . 0.9(7) ?
C6 C7 N4 C8 . . . . 0.1(7) ?
O2 C5 O1 Cd1 . . . 3_565 -5.3(6) ?
C1 C5 O1 Cd1 . . . 3_565 175.9(2) ?
O2 C5 O1 Cd1 . . . . -158.4(3) ?
C1 C5 O1 Cd1 . . . . 22.8(4) ?
O4 Cd1 O1 C5 4_576 . . . -112.2(3) ?
O1 Cd1 O1 C5 3_565 . . . 158.0(4) ?
N1 Cd1 O1 C5 . . . . -20.9(3) ?
N3 Cd1 O1 C5 . . . . 91.6(3) ?
O3 Cd1 O1 C5 . . . . 63.6(3) ?
O4 Cd1 O1 Cd1 4_576 . . 3_565 89.81(14) ?
O1 Cd1 O1 Cd1 3_565 . . 3_565 0.0 ?
N1 Cd1 O1 Cd1 . . . 3_565 -178.94(15) ?
N3 Cd1 O1 Cd1 . . . 3_565 -66.4(3) ?
O3 Cd1 O1 Cd1 . . . 3_565 -94.46(13) ?
O4 C10 O3 Cd1 . . . . -179.5(3) ?
C6 C10 O3 Cd1 . . . . -1.5(5) ?
O4 Cd1 O3 C10 4_576 . . . -26.6(5) ?
O1 Cd1 O3 C10 3_565 . . . 96.6(3) ?
O1 Cd1 O3 C10 . . . . 167.6(3) ?
N1 Cd1 O3 C10 . . . . -122.3(3) ?
N3 Cd1 O3 C10 . . . . 0.7(3) ?
O3 C10 O4 Cd1 . . . 4_575 31.3(5) ?
C6 C10 O4 Cd1 . . . 4_575 -146.8(3) ?
